data_4036597
loop_
_publ_author_name
'Tabata, Hidetsugu'
'Yoneda, Tetsuya'
'Tasaka, Tomohiko'
'Ito, Shigekazu'
'Oshitari, Tetsuta'
'Takahashi, Hideyo'
'Natsugari, Hideaki'

_publ_section_title
;
 Stereochemistry of N-Benzoyl-5-substituted-1-benzazepines Revisited:
 Synthesis of the Conformationally Biased Derivatives and Revision of the
 Reported Structure.
;
_journal_issue 8
_journal_name_full 'The Journal of organic chemistry'
_journal_page_first 3136
_journal_page_last 3148
_journal_paper_doi 10.1021/acs.joc.5b02900
_journal_volume 81
_journal_year 2016
_chemical_absolute_configuration 'CHOOSE rm ad rmad syn or unk'
_chemical_formula_moiety 'C19 H21 N O'
_chemical_formula_sum 'C19 H21 N O'
_chemical_formula_weight 279.38
_space_group_IT_number 4
_space_group_name_Hall 'P 2yb'
_space_group_name_H-M_alt 'P 1 21 1'
_symmetry_cell_setting monoclinic
_symmetry_Int_Tables_number 4
_symmetry_space_group_name_Hall 'P 2yb'
_symmetry_space_group_name_H-M 'P 1 21 1'
_atom_sites_solution_hydrogens geom
_atom_sites_solution_primary direct
_atom_sites_solution_secondary difmap
_cell_angle_alpha 90.0000
_cell_angle_beta 100.6530(19)
_cell_angle_gamma 90.0000
_cell_formula_units_Z 4
_cell_length_a 7.7089(3)
_cell_length_b 11.7832(4)
_cell_length_c 17.4740(6)
_cell_measurement_reflns_used 10383
_cell_measurement_temperature 173
_cell_measurement_theta_max 68.26
_cell_measurement_theta_min 3.75
_cell_volume 1559.90(10)
_computing_cell_refinement 'RAPID AUTO'
_computing_data_collection 'RAPID AUTO (Rigaku, ????)'
_computing_data_reduction 'RAPID AUTO'
_computing_molecular_graphics 'CrystalStructure 4.0'
_computing_publication_material 'CrystalStructure 4.0 (Rigaku, 2010)'
_computing_structure_refinement 'CRYSTALS (Carruthers, et al., 1999)'
_computing_structure_solution 'SIR92 (Altomare, et al., 1994)'
_diffrn_ambient_temperature 173
_diffrn_detector_area_resol_mean 10.000
_diffrn_measured_fraction_theta_full 0.995
_diffrn_measured_fraction_theta_max 0.995
_diffrn_measurement_device_type 'Rigaku R-AXIS RAPID'
_diffrn_measurement_method \w
_diffrn_radiation_type 'Cu K\a'
_diffrn_radiation_wavelength 1.54187
_diffrn_reflns_av_R_equivalents 0.0339
_diffrn_reflns_limit_h_max 9
_diffrn_reflns_limit_h_min -9
_diffrn_reflns_limit_k_max 13
_diffrn_reflns_limit_k_min -14
_diffrn_reflns_limit_l_max 20
_diffrn_reflns_limit_l_min -21
_diffrn_reflns_number 15927
_diffrn_reflns_theta_full 68.26
_diffrn_reflns_theta_max 68.25
_diffrn_standards_number 0
_exptl_absorpt_coefficient_mu 0.564
_exptl_absorpt_correction_T_max 0.972
_exptl_absorpt_correction_T_min 0.824
_exptl_absorpt_correction_type multi-scan
_exptl_absorpt_process_details 'ABSCOR (Rigaku, 1995)'
_exptl_crystal_colour colorless
_exptl_crystal_density_diffrn 1.190
_exptl_crystal_density_method 'not measured'
_exptl_crystal_description block
_exptl_crystal_F_000 600.00
_exptl_crystal_size_max 0.450
_exptl_crystal_size_mid 0.450
_exptl_crystal_size_min 0.050
_refine_diff_density_max 0.280
_refine_diff_density_min -0.313
_refine_ls_abs_structure_details 'Flack, H. D. (1983), Acta Cryst. A39, 876-881.  2404 Friedel Pairs'
_refine_ls_abs_structure_Flack -0.0(3)
_refine_ls_extinction_method none
_refine_ls_goodness_of_fit_ref 1.049
_refine_ls_hydrogen_treatment mixed
_refine_ls_number_parameters 536
_refine_ls_number_reflns 5402
_refine_ls_R_factor_gt 0.0325
_refine_ls_shift/su_max 0.000
_refine_ls_structure_factor_coef Fsqd
_refine_ls_weighting_details 'w = 1/[0.0010Fo^2^ + 1.0000\s(Fo^2^)]/(4Fo^2^)'
_refine_ls_weighting_scheme calc
_refine_ls_wR_factor_ref 0.1006
_reflns_number_gt 4711
_reflns_number_total 5402
_reflns_threshold_expression F^2^>2.0\s(F^2^)
_cod_data_source_file jo5b02900_si_003.cif
_cod_data_source_block 150111(HTA13-37-36)
_cod_original_cell_volume 1559.90(8)
_cod_database_code 4036597

loop_
_symmetry_equiv_pos_site_id
_symmetry_equiv_pos_as_xyz
1 +X,+Y,+Z
2 -X,1/2+Y,-Z

loop_
_atom_site_label
_atom_site_type_symbol
_atom_site_fract_x
_atom_site_fract_y
_atom_site_fract_z
_atom_site_U_iso_or_equiv
_atom_site_adp_type
_atom_site_occupancy
_atom_site_symmetry_multiplicity
_atom_site_calc_flag
_atom_site_refinement_flags
O1 O 1.07788(18) 0.72192(14) 0.88320(9) 0.0445(5) Uani 1.0 2 d .
O2 O 0.59454(19) 0.74745(17) 0.59356(8) 0.0511(5) Uani 1.0 2 d .
N1 N 0.9579(2) 0.88969(15) 0.83914(9) 0.0316(5) Uani 1.0 2 d .
N2 N 0.6501(2) 0.73856(15) 0.47142(8) 0.0325(5) Uani 1.0 2 d .
C1 C 1.1344(4) 0.9370(2) 0.83888(13) 0.0411(7) Uani 1.0 2 d .
C2 C 1.2117(4) 0.9955(3) 0.91454(14) 0.0513(8) Uani 1.0 2 d .
C3 C 1.1066(4) 1.1000(3) 0.93059(15) 0.0563(8) Uani 1.0 2 d .
C4 C 0.9138(4) 1.0814(2) 0.93848(13) 0.0478(7) Uani 1.0 2 d .
C5 C 0.7863(3) 1.05709(18) 0.86191(11) 0.0380(6) Uani 1.0 2 d .
C6 C 0.6369(4) 1.12579(19) 0.83762(13) 0.0442(7) Uani 1.0 2 d .
C7 C 0.5206(4) 1.0994(2) 0.76892(15) 0.0484(7) Uani 1.0 2 d .
C8 C 0.5477(4) 1.0080(2) 0.72374(13) 0.0439(7) Uani 1.0 2 d .
C9 C 0.6942(3) 0.93977(18) 0.74654(11) 0.0352(6) Uani 1.0 2 d .
C10 C 0.8091(3) 0.96339(16) 0.81540(11) 0.0315(5) Uani 1.0 2 d .
C11 C 0.8952(5) 0.9941(3) 1.00207(13) 0.0543(8) Uani 1.0 2 d .
C12 C 0.5950(5) 1.2264(3) 0.88452(17) 0.0694(10) Uani 1.0 2 d .
C13 C 0.9448(3) 0.78027(17) 0.86198(10) 0.0325(6) Uani 1.0 2 d .
C14 C 0.7680(3) 0.72667(18) 0.86172(10) 0.0311(5) Uani 1.0 2 d .
C15 C 0.6314(3) 0.77686(19) 0.89172(11) 0.0363(6) Uani 1.0 2 d .
C16 C 0.4812(3) 0.7160(2) 0.89794(12) 0.0418(6) Uani 1.0 2 d .
C17 C 0.4627(4) 0.6052(3) 0.87185(13) 0.0482(7) Uani 1.0 2 d .
C18 C 0.5951(4) 0.5550(3) 0.84086(12) 0.0469(7) Uani 1.0 2 d .
C19 C 0.7491(3) 0.61438(19) 0.83658(11) 0.0364(6) Uani 1.0 2 d .
C20 C 0.4590(3) 0.7416(2) 0.43980(13) 0.0380(6) Uani 1.0 2 d .
C21 C 0.3947(4) 0.8600(2) 0.41505(13) 0.0434(7) Uani 1.0 2 d .
C22 C 0.4709(3) 0.9047(3) 0.34656(13) 0.0433(7) Uani 1.0 2 d .
C23 C 0.6733(3) 0.91928(18) 0.35943(12) 0.0364(6) Uani 1.0 2 d .
C24 C 0.7785(3) 0.80922(17) 0.36160(11) 0.0311(5) Uani 1.0 2 d .
C25 C 0.8957(3) 0.79048(18) 0.30968(11) 0.0356(6) Uani 1.0 2 d .
C26 C 0.9932(3) 0.68981(19) 0.31453(13) 0.0400(6) Uani 1.0 2 d .
C27 C 0.9753(3) 0.6065(2) 0.36796(12) 0.0404(6) Uani 1.0 2 d .
C28 C 0.8618(3) 0.62306(18) 0.41898(11) 0.0362(6) Uani 1.0 2 d .
C29 C 0.7665(3) 0.72408(17) 0.41669(10) 0.0308(5) Uani 1.0 2 d .
C30 C 0.7418(4) 0.9969(2) 0.42886(14) 0.0434(7) Uani 1.0 2 d .
C31 C 0.9245(5) 0.8767(3) 0.24957(15) 0.0514(8) Uani 1.0 2 d .
C32 C 0.7036(3) 0.74331(18) 0.55040(11) 0.0349(5) Uani 1.0 2 d .
C33 C 0.8968(3) 0.74564(18) 0.58671(10) 0.0314(5) Uani 1.0 2 d .
C34 C 1.0275(3) 0.80310(17) 0.55672(11) 0.0329(6) Uani 1.0 2 d .
C35 C 1.1983(3) 0.80779(18) 0.59881(12) 0.0357(6) Uani 1.0 2 d .
C36 C 1.2414(3) 0.7549(2) 0.67061(12) 0.0391(6) Uani 1.0 2 d .
C37 C 1.1125(3) 0.69813(19) 0.70058(12) 0.0386(6) Uani 1.0 2 d .
C38 C 0.9414(3) 0.69429(19) 0.65940(11) 0.0372(6) Uani 1.0 2 d .
H1 H 1.206(4) 0.878(3) 0.8287(13) 0.045(7) Uiso 1.0 2 d .
H2 H 1.120(3) 0.986(2) 0.7943(14) 0.038(6) Uiso 1.0 2 d .
H3 H 1.213(4) 0.941(3) 0.9573(15) 0.050(7) Uiso 1.0 2 d .
H4 H 1.343(4) 1.024(3) 0.9114(16) 0.066(8) Uiso 1.0 2 d .
H5 H 1.166(4) 1.137(3) 0.9795(17) 0.064(8) Uiso 1.0 2 d .
H6 H 1.114(3) 1.156(3) 0.8868(14) 0.046(7) Uiso 1.0 2 d .
H7 H 0.877(4) 1.155(3) 0.9599(15) 0.060(8) Uiso 1.0 2 d .
H8 H 0.417(4) 1.146(3) 0.7556(15) 0.054(7) Uiso 1.0 2 d .
H9 H 0.471(4) 0.992(3) 0.6753(15) 0.049(7) Uiso 1.0 2 d .
H10 H 0.707(3) 0.8756(19) 0.7172(12) 0.029(6) Uiso 1.0 2 d .
H11 H 0.969(4) 1.019(3) 1.0516(16) 0.052(7) Uiso 1.0 2 d .
H12 H 0.767(5) 0.991(3) 1.0116(17) 0.067(9) Uiso 1.0 2 d .
H13 H 0.934(4) 0.916(3) 0.9884(14) 0.045(7) Uiso 1.0 2 d .
H14 H 0.5639 1.2004 0.9323 0.0849 Uiso 1.0 2 calc R
H15 H 0.4982 1.2684 0.8553 0.0850 Uiso 1.0 2 calc R
H16 H 0.6970 1.2746 0.8960 0.0847 Uiso 1.0 2 calc R
H17 H 0.648(4) 0.854(3) 0.9133(14) 0.050(7) Uiso 1.0 2 d .
H18 H 0.377(3) 0.751(3) 0.9209(13) 0.047(7) Uiso 1.0 2 d .
H19 H 0.3612 0.5646 0.8755 0.0571 Uiso 1.0 2 calc R
H20 H 0.583(4) 0.484(3) 0.8231(15) 0.047(7) Uiso 1.0 2 d .
H21 H 0.846(4) 0.580(2) 0.8166(14) 0.045(7) Uiso 1.0 2 d .
H22 H 0.442(3) 0.692(2) 0.3944(15) 0.045(7) Uiso 1.0 2 d .
H23 H 0.400(3) 0.7155(17) 0.4801(12) 0.029(6) Uiso 1.0 2 d .
H24 H 0.264(4) 0.859(3) 0.4018(14) 0.051(7) Uiso 1.0 2 d .
H25 H 0.426(3) 0.911(2) 0.4610(13) 0.042(7) Uiso 1.0 2 d .
H26 H 0.433(4) 0.857(2) 0.2986(14) 0.043(6) Uiso 1.0 2 d .
H27 H 0.419(3) 0.984(3) 0.3316(13) 0.042(6) Uiso 1.0 2 d .
H28 H 0.691(4) 0.960(2) 0.3122(15) 0.045(7) Uiso 1.0 2 d .
H29 H 1.072(4) 0.679(2) 0.2782(14) 0.043(7) Uiso 1.0 2 d .
H30 H 1.040(4) 0.537(3) 0.3692(15) 0.053(7) Uiso 1.0 2 d .
H31 H 0.851(3) 0.569(3) 0.4572(14) 0.041(6) Uiso 1.0 2 d .
H32 H 0.733(3) 0.9629(19) 0.4794(14) 0.037(6) Uiso 1.0 2 d .
H33 H 0.676(4) 1.068(3) 0.4247(14) 0.048(7) Uiso 1.0 2 d .
H34 H 0.870(4) 1.015(2) 0.4307(14) 0.046(7) Uiso 1.0 2 d .
H35 H 0.817(5) 0.893(3) 0.2117(17) 0.068(9) Uiso 1.0 2 d .
H36 H 0.962(5) 0.948(3) 0.2734(19) 0.077(10) Uiso 1.0 2 d .
H37 H 1.017(4) 0.851(3) 0.2223(16) 0.065(9) Uiso 1.0 2 d .
H38 H 1.005(3) 0.8407(17) 0.5063(13) 0.029(5) Uiso 1.0 2 d .
H39 H 1.288(4) 0.844(2) 0.5787(14) 0.045(7) Uiso 1.0 2 d .
H40 H 1.352(4) 0.756(3) 0.6970(14) 0.045(7) Uiso 1.0 2 d .
H41 H 1.139(4) 0.662(3) 0.7522(16) 0.049(7) Uiso 1.0 2 d .
H42 H 0.846(4) 0.658(2) 0.6812(14) 0.041(6) Uiso 1.0 2 d .

loop_
_atom_site_aniso_label
_atom_site_aniso_U_11
_atom_site_aniso_U_22
_atom_site_aniso_U_33
_atom_site_aniso_U_12
_atom_site_aniso_U_13
_atom_site_aniso_U_23
O1 0.0301(8) 0.0459(9) 0.0585(9) 0.0080(7) 0.0107(7) 0.0177(8)
O2 0.0354(9) 0.0846(12) 0.0352(8) 0.0007(9) 0.0116(7) -0.0018(8)
N1 0.0277(9) 0.0334(9) 0.0333(8) -0.0033(7) 0.0044(7) 0.0013(7)
N2 0.0313(9) 0.0356(9) 0.0304(8) -0.0034(8) 0.0054(7) 0.0003(7)
C1 0.0400(14) 0.0409(12) 0.0423(12) -0.0060(11) 0.0078(10) 0.0083(10)
C2 0.0429(15) 0.0581(15) 0.0488(14) -0.0155(12) -0.0021(11) 0.0075(12)
C3 0.0689(18) 0.0509(15) 0.0443(13) -0.0213(14) -0.0021(12) -0.0042(11)
C4 0.0644(16) 0.0394(12) 0.0377(11) -0.0042(12) 0.0044(11) -0.0094(10)
C5 0.0475(13) 0.0316(11) 0.0359(11) -0.0026(10) 0.0105(10) 0.0024(9)
C6 0.0542(15) 0.0300(11) 0.0512(13) 0.0069(10) 0.0168(11) 0.0074(10)
C7 0.0447(14) 0.0422(13) 0.0585(14) 0.0113(11) 0.0098(12) 0.0189(11)
C8 0.0430(14) 0.0461(13) 0.0396(12) -0.0044(11) -0.0003(10) 0.0107(10)
C9 0.0387(13) 0.0329(11) 0.0332(10) -0.0031(9) 0.0049(9) 0.0021(9)
C10 0.0362(12) 0.0277(10) 0.0309(10) -0.0002(8) 0.0065(8) 0.0037(7)
C11 0.073(2) 0.0562(16) 0.0313(12) -0.0061(14) 0.0036(12) -0.0069(11)
C12 0.093(3) 0.0448(15) 0.0740(18) 0.0191(16) 0.0253(17) -0.0005(14)
C13 0.0334(12) 0.0359(11) 0.0278(9) -0.0003(9) 0.0046(8) 0.0032(8)
C14 0.0299(11) 0.0375(10) 0.0251(9) 0.0008(9) 0.0029(8) 0.0047(8)
C15 0.0337(12) 0.0404(12) 0.0348(10) 0.0058(9) 0.0064(9) 0.0046(9)
C16 0.0289(12) 0.0557(14) 0.0411(11) 0.0030(10) 0.0075(9) 0.0141(11)
C17 0.0381(13) 0.0636(15) 0.0410(12) -0.0154(12) 0.0022(10) 0.0137(11)
C18 0.0613(17) 0.0411(13) 0.0354(11) -0.0167(12) 0.0016(11) 0.0021(10)
C19 0.0436(13) 0.0375(11) 0.0284(10) 0.0027(10) 0.0068(9) 0.0040(9)
C20 0.0314(12) 0.0463(12) 0.0361(11) -0.0014(10) 0.0056(9) 0.0012(10)
C21 0.0357(14) 0.0512(14) 0.0427(12) 0.0035(11) 0.0055(10) 0.0003(10)
C22 0.0425(14) 0.0498(14) 0.0360(11) 0.0080(11) 0.0032(10) 0.0051(10)
C23 0.0426(13) 0.0358(11) 0.0314(10) 0.0000(9) 0.0081(9) 0.0036(9)
C24 0.0322(11) 0.0320(10) 0.0282(9) -0.0059(9) 0.0028(8) -0.0043(8)
C25 0.0386(12) 0.0364(11) 0.0325(10) -0.0069(9) 0.0084(9) -0.0051(9)
C26 0.0411(13) 0.0439(13) 0.0365(11) -0.0026(10) 0.0112(10) -0.0100(9)
C27 0.0427(13) 0.0353(12) 0.0428(11) 0.0009(10) 0.0072(10) -0.0064(9)
C28 0.0434(13) 0.0319(11) 0.0328(10) -0.0002(9) 0.0055(9) -0.0009(9)
C29 0.0302(11) 0.0326(10) 0.0294(9) -0.0029(9) 0.0046(8) -0.0042(8)
C30 0.0549(17) 0.0347(12) 0.0420(13) 0.0018(11) 0.0127(11) -0.0015(10)
C31 0.0638(19) 0.0489(15) 0.0476(14) -0.0006(13) 0.0267(14) 0.0037(12)
C32 0.0346(11) 0.0379(11) 0.0326(10) -0.0012(9) 0.0072(9) 0.0001(9)
C33 0.0310(11) 0.0336(10) 0.0301(9) 0.0012(9) 0.0072(8) -0.0045(8)
C34 0.0355(12) 0.0307(10) 0.0325(10) -0.0009(9) 0.0062(9) -0.0007(8)
C35 0.0311(11) 0.0355(11) 0.0420(11) -0.0044(9) 0.0103(9) -0.0060(9)
C36 0.0314(12) 0.0435(13) 0.0402(11) 0.0033(10) 0.0007(10) -0.0083(9)
C37 0.0419(13) 0.0423(12) 0.0304(10) 0.0068(10) 0.0036(9) -0.0002(9)
C38 0.0381(13) 0.0428(12) 0.0321(10) -0.0013(10) 0.0099(9) -0.0029(9)

loop_
_atom_type_symbol
_atom_type_description
_atom_type_scat_dispersion_real
_atom_type_scat_dispersion_imag
_atom_type_scat_source
C C 0.0181 0.0091
;
International Tables for Crystallography
(1992, Vol. C, Tables 4.2.6.8 and 6.1.1.4)
;
H H 0.0000 0.0000
;
International Tables for Crystallography
(1992, Vol. C, Table 6.1.1.4)
;
O O 0.0492 0.0322
;
International Tables for Crystallography
(1992, Vol. C, Tables 4.2.6.8 and 6.1.1.4)
;
N N 0.0311 0.0180
;
International Tables for Crystallography
(1992, Vol. C, Tables 4.2.6.8 and 6.1.1.4)
;

loop_
_geom_angle_atom_site_label_1
_geom_angle_atom_site_label_2
_geom_angle_atom_site_label_3
_geom_angle
_geom_angle_publ_flag
C1 N1 C10 117.34(18) yes
C1 N1 C13 118.67(17) yes
C10 N1 C13 123.98(17) yes
C20 N2 C29 117.17(15) yes
C20 N2 C32 118.12(18) yes
C29 N2 C32 124.60(16) yes
N1 C1 C2 112.7(2) yes
C1 C2 C3 113.0(2) yes
C2 C3 C4 117.2(3) yes
C3 C4 C5 115.1(2) yes
C3 C4 C11 112.4(3) yes
C5 C4 C11 112.0(2) yes
C4 C5 C6 120.8(2) yes
C4 C5 C10 121.6(2) yes
C6 C5 C10 117.49(18) yes
C5 C6 C7 119.4(2) yes
C5 C6 C12 122.2(2) yes
C7 C6 C12 118.3(3) yes
C6 C7 C8 121.9(3) yes
C7 C8 C9 119.5(2) yes
C8 C9 C10 119.4(2) yes
N1 C10 C5 119.18(17) yes
N1 C10 C9 118.53(18) yes
C5 C10 C9 122.29(19) yes
O1 C13 N1 120.94(19) yes
O1 C13 C14 118.06(18) yes
N1 C13 C14 121.00(18) yes
C13 C14 C15 124.73(19) yes
C13 C14 C19 116.27(19) yes
C15 C14 C19 118.7(2) yes
C14 C15 C16 120.8(2) yes
C15 C16 C17 120.0(3) yes
C16 C17 C18 119.9(3) yes
C17 C18 C19 120.5(3) yes
C14 C19 C18 120.1(3) yes
N2 C20 C21 112.34(19) yes
C20 C21 C22 112.9(3) yes
C21 C22 C23 116.81(18) yes
C22 C23 C24 115.26(19) yes
C22 C23 C30 111.9(2) yes
C24 C23 C30 112.57(17) yes
C23 C24 C25 121.15(19) yes
C23 C24 C29 121.44(19) yes
C25 C24 C29 117.38(19) yes
C24 C25 C26 119.7(2) yes
C24 C25 C31 122.5(2) yes
C26 C25 C31 117.8(3) yes
C25 C26 C27 121.7(3) yes
C26 C27 C28 119.6(3) yes
C27 C28 C29 119.9(2) yes
N2 C29 C24 119.96(18) yes
N2 C29 C28 118.19(18) yes
C24 C29 C28 121.84(19) yes
O2 C32 N2 120.55(18) yes
O2 C32 C33 118.38(17) yes
N2 C32 C33 121.06(19) yes
C32 C33 C34 125.26(17) yes
C32 C33 C38 115.77(19) yes
C34 C33 C38 118.69(18) yes
C33 C34 C35 120.12(18) yes
C34 C35 C36 120.6(2) yes
C35 C36 C37 119.5(2) yes
C36 C37 C38 120.2(2) yes
C33 C38 C37 120.8(2) yes

loop_
_geom_bond_atom_site_label_1
_geom_bond_atom_site_label_2
_geom_bond_distance
_geom_bond_publ_flag
O1 C13 1.234(3) yes
O2 C32 1.230(3) yes
N1 C1 1.471(3) yes
N1 C10 1.438(3) yes
N1 C13 1.359(3) yes
N2 C20 1.475(3) yes
N2 C29 1.438(3) yes
N2 C32 1.367(3) yes
C1 C2 1.512(4) yes
C2 C3 1.528(4) yes
C3 C4 1.534(5) yes
C4 C5 1.534(3) yes
C4 C11 1.541(4) yes
C5 C6 1.407(4) yes
C5 C10 1.401(3) yes
C6 C7 1.394(4) yes
C6 C12 1.510(4) yes
C7 C8 1.374(4) yes
C8 C9 1.384(4) yes
C9 C10 1.384(3) yes
C13 C14 1.501(3) yes
C14 C15 1.392(3) yes
C14 C19 1.393(3) yes
C15 C16 1.383(4) yes
C16 C17 1.381(4) yes
C17 C18 1.374(4) yes
C18 C19 1.392(4) yes
C20 C21 1.518(4) yes
C21 C22 1.521(4) yes
C22 C23 1.544(4) yes
C23 C24 1.526(3) yes
C23 C30 1.533(3) yes
C24 C25 1.411(3) yes
C24 C29 1.405(3) yes
C25 C26 1.399(4) yes
C25 C31 1.507(4) yes
C26 C27 1.379(4) yes
C27 C28 1.374(4) yes
C28 C29 1.396(3) yes
C32 C33 1.508(3) yes
C33 C34 1.394(3) yes
C33 C38 1.392(3) yes
C34 C35 1.385(3) yes
C35 C36 1.385(3) yes
C36 C37 1.380(4) yes
C37 C38 1.381(3) yes
